data_1100589
loop_
_publ_author_name
'Hoffmann, Reinhard W.'
'Koberstein, Ralf'
'Harms, Klaus'

_publ_section_title
;
 Chiral organometallic reagents. Part XXIII. On the stereochemistry of the
 carbolithiation reaction of vinyl sulfides
;
_journal_coden_ASTM JCPKBH
_journal_issue 2
_journal_name_full
;
 Journal of the Chemical Society, Perkin Transactions 2:
 Physical Organic Chemistry (1972-1999)
;
_journal_page_first 183
_journal_page_last 192
_journal_paper_doi 10.1039/a808116f
_journal_year 1999
_chemical_formula_sum 'C24 H32 S'
_space_group_IT_number 15
_symmetry_cell_setting monoclinic
_symmetry_space_group_name_Hall '-C 2yc'
_symmetry_space_group_name_H-M 'C 1 2/c 1'
_cell_angle_alpha 90
_cell_angle_beta 112.21(1)
_cell_angle_gamma 90
_cell_formula_units_Z 8
_cell_length_a 39.963(4)
_cell_length_b 6.056(1)
_cell_length_c 18.185(2)
_cod_original_sg_symbol_H-M 'C 2/c'
_cod_original_formula_sum 'C24 H32 S1'
_cod_database_code 1100589

loop_
_symmetry_equiv_pos_site_id
_symmetry_equiv_pos_as_xyz
1 x,y,z
2 1/2+x,1/2+y,z
3 x,-y,1/2+z
4 1/2+x,1/2-y,1/2+z
5 -x,-y,-z
6 -1/2-x,-1/2-y,-z
7 -x,y,-1/2-z
8 -1/2-x,-1/2+y,-1/2-z

loop_
_atom_site_label
_atom_site_type_symbol
_atom_site_fract_x
_atom_site_fract_y
_atom_site_fract_z
S1 S 0.09649(2) 0.24450(13) 0.05209(5)
C1 C 0.13177(7) 0.0413(5) 0.05952(16)
H1 H 0.1194(7) -0.095(5) 0.0283(16)
C2 C 0.15393(6) 0.1469(5) 0.01562(15)
H2 H 0.1631(8) 0.296(5) 0.0417(17)
C3 C 0.18630(6) 0.0110(4) 0.01140(14)
C4 C 0.19300(8) 0.1345(6) -0.05596(17)
H3 H 0.2063(9) 0.052(6) -0.082(2)
H4 H 0.2046(9) 0.281(6) -0.035(2)
C5 C 0.15594(10) 0.1851(10) -0.1179(2)
H5 H 0.1585(13) 0.312(9) -0.143(3)
H6 H 0.1480(11) 0.065(7) -0.153(2)
C6 C 0.13100(9) 0.2017(6) -0.07188(17)
H7 H 0.1106(9) 0.102(5) -0.0928(17)
H8 H 0.1207(9) 0.349(6) -0.073(2)
C7 C 0.15374(9) -0.0155(7) 0.14530(19)
H9 H 0.1715(9) -0.130(6) 0.1467(17)
H10 H 0.1390(9) -0.078(6) 0.172(2)
H11 H 0.1657(11) 0.127(8) 0.175(2)
C8 C 0.22101(6) 0.0182(4) 0.08540(13)
C9 C 0.24534(7) -0.1563(5) 0.10491(16)
H12 H 0.2397(7) -0.286(5) 0.0713(17)
C10 C 0.27820(8) -0.1434(6) 0.16846(17)
H13 H 0.2920(9) -0.269(5) 0.1751(19)
C11 C 0.28776(7) 0.0418(6) 0.21438(16)
H14 H 0.3122(8) 0.046(5) 0.2613(18)
C12 C 0.26406(8) 0.2153(6) 0.19638(18)
H15 H 0.2688(8) 0.346(6) 0.2238(18)
C13 C 0.23177(8) 0.2048(5) 0.13300(17)
H16 H 0.2169(9) 0.322(6) 0.1241(18)
C14 C 0.17436(10) -0.2245(5) -0.0146(2)
H17 H 0.1707(9) -0.312(6) 0.031(2)
H18 H 0.1525(10) -0.226(5) -0.054(2)
H19 H 0.1898(9) -0.299(6) -0.0327(19)
C15 C 0.07450(6) 0.1321(5) 0.11181(16)
C16 C 0.05157(6) -0.0524(5) 0.08524(16)
C17 C 0.03375(7) -0.1305(6) 0.13241(19)
C18 C 0.03837(8) -0.0238(7) 0.2023(2)
H20 H 0.0264(10) -0.087(6) 0.236(2)
C19 C 0.05991(8) 0.1609(7) 0.22841(18)
C20 C 0.07885(7) 0.2383(5) 0.18378(18)
C21 C 0.04599(11) -0.1632(8) 0.0077(2)
H21 H 0.0210(11) -0.190(6) -0.023(2)
H22 H 0.0522(12) -0.065(8) -0.029(3)
H23 H 0.0572(13) -0.292(9) 0.016(3)
C22 C 0.00935(12) -0.3288(9) 0.1081(4)
H24 H -0.0138(14) -0.297(8) 0.056(3)
H25 H 0.0232(13) -0.469(10) 0.105(3)
H26 H 0.0017(16) -0.364(10) 0.148(4)
C23 C 0.06152(17) 0.2722(13) 0.3040(3)
H27 H 0.0887(16) 0.280(8) 0.339(3)
H28 H 0.0520(15) 0.408(10) 0.295(3)
H29 H 0.0462(15) 0.219(9) 0.328(3)
C24 C 0.10357(12) 0.4333(9) 0.2135(3)
H30 H 0.0946(15) 0.555(11) 0.227(3)
H31 H 0.1250(15) 0.397(9) 0.262(3)
H32 H 0.1116(15) 0.488(10) 0.176(3)

loop_
_atom_type_symbol
_atom_type_radius_bond
C 0.68
H 0.23
S 1.02
